data_8102463
loop_
_publ_author_name
'Huilu Wu'
'Xingcai Huang'
'Jingkun Yuan'
'Jian Ding'
'Ruirui Yun'

_publ_section_title
;
 Refinement of crystal structure of
 2,6-bis(N-methylbenzimidazol-2-yl)pyridine at 153 K, C21H17N5
;
_journal_issue 3
_journal_name_full 'Zeitschrift f\"ur Kristallographie - New Crystal Structures'
_journal_page_first 419
_journal_volume 224
_journal_year 2009
_chemical_formula_sum 'C21 H17 N5'
_chemical_formula_weight 339.40
_chemical_melting_point_gt 194
_chemical_melting_point_lt 196
_chemical_name_systematic
; 
2,6-bis(<i>N</i>-methylbenzimidazol-2-yl)pyridine
;
_space_group_IT_number 60
_symmetry_cell_setting orthorhombic
_symmetry_space_group_name_Hall '-P 2n 2ab'
_symmetry_space_group_name_H-M 'P b c n'
_atom_sites_solution_hydrogens geom
_atom_sites_solution_primary direct
_atom_sites_solution_secondary difmap
_cell_angle_alpha 90.00
_cell_angle_beta 90.00
_cell_angle_gamma 90.00
_cell_formula_units_Z 8
_cell_length_a 18.1415(16)
_cell_length_b 9.1274(8)
_cell_length_c 20.0652(19)
_cell_measurement_reflns_used 3795
_cell_measurement_temperature 153(2)
_cell_measurement_theta_max 27.48
_cell_measurement_theta_min 3.03
_cell_volume 3322.5(5)
_computing_cell_refinement 'Rapid Auto Version 3.0 (Rigaku 2004)'
_computing_data_collection 'Rapid Auto Version 3.0 (Rigaku 2004)'
_computing_data_reduction 'Rapid Auto Version 3.0 (Rigaku 2004)'
_computing_molecular_graphics 'SHELXTL 5.1 (Bruker AXS, 2000)'
_computing_publication_material 'SHELXTL 5.1 (Bruker AXS, 2000)'
_computing_structure_refinement 'SHELXL-97 (Sheldrick, 1997)'
_computing_structure_solution 'SHELXS-97 (Sheldrick, 1990)'
_diffrn_ambient_temperature 153(2)
_diffrn_measured_fraction_theta_full 0.999
_diffrn_measured_fraction_theta_max 0.999
_diffrn_measurement_device_type 'Rigaku Rapid'
_diffrn_measurement_method 'phi and omega scans'
_diffrn_radiation_monochromator graphite
_diffrn_radiation_source 'fine-focus sealed tube'
_diffrn_radiation_type MoK\a
_diffrn_radiation_wavelength 0.71073
_diffrn_reflns_av_R_equivalents 0.0244
_diffrn_reflns_av_sigmaI/netI 0.0154
_diffrn_reflns_limit_h_max 23
_diffrn_reflns_limit_h_min -23
_diffrn_reflns_limit_k_max 11
_diffrn_reflns_limit_k_min -10
_diffrn_reflns_limit_l_max 26
_diffrn_reflns_limit_l_min -26
_diffrn_reflns_number 27617
_diffrn_reflns_theta_full 27.48
_diffrn_reflns_theta_max 27.48
_diffrn_reflns_theta_min 3.03
_diffrn_standards_decay_% 0
_diffrn_standards_interval_count 0
_diffrn_standards_interval_time 0
_diffrn_standards_number 0
_exptl_absorpt_coefficient_mu 0.084
_exptl_absorpt_correction_T_max 0.9735
_exptl_absorpt_correction_T_min 0.9496
_exptl_absorpt_correction_type multi-scan
_exptl_absorpt_process_details
;
Higashi, T. (1995). Program for 
Absorption Correction. Rigaku Corporation, Tokyo, Japan.
;
_exptl_crystal_colour colourless
_exptl_crystal_density_diffrn 1.357
_exptl_crystal_density_method 'not measured'
_exptl_crystal_description block
_exptl_crystal_F_000 1424
_exptl_crystal_size_max 0.62
_exptl_crystal_size_mid 0.57
_exptl_crystal_size_min 0.32
_refine_diff_density_max 0.251
_refine_diff_density_min -0.214
_refine_diff_density_rms 0.035
_refine_ls_extinction_coef 0.0068(7)
_refine_ls_extinction_expression Fc^*^=kFc[1+0.001xFc^2^\l^3^/sin(2\q)]^-1/4^
_refine_ls_extinction_method SHELXL
_refine_ls_goodness_of_fit_ref 1.045
_refine_ls_hydrogen_treatment constr
_refine_ls_matrix_type full
_refine_ls_number_parameters 238
_refine_ls_number_reflns 3795
_refine_ls_number_restraints 0
_refine_ls_restrained_S_all 1.045
_refine_ls_R_factor_all 0.0378
_refine_ls_R_factor_gt 0.0343
_refine_ls_shift/su_max 0.001
_refine_ls_shift/su_mean 0.000
_refine_ls_structure_factor_coef Fsqd
_refine_ls_weighting_details 'calc w=1/[\s^2^(Fo^2^)+(0.0516P)^2^+0.8164P] where P=(Fo^2^+2Fc^2^)/3'
_refine_ls_weighting_scheme calc
_refine_ls_wR_factor_gt 0.0925
_refine_ls_wR_factor_ref 0.0950
_reflns_number_gt 3423
_reflns_number_total 3795
_reflns_threshold_expression >2sigma(I)
_cod_data_source_file 1267-2645.cff
_cod_data_source_block g0550
_cod_depositor_comments
;
The following automatic conversions were performed:
'_symmetry_cell_setting' value 'Orthorhombic' changed to 'orthorhombic'
according to '/home/saulius/struct/CIF-dictionaries/cif_core.dic'
dictionary named 'cif_core.dic' version 2.4.1 from 2010-06-29.

Automatic conversion script
Id: cif_fix_enum 1555 2011-01-17 13:19:09Z saulius 
;
_cod_original_sg_symbol_H-M Pbcn
_cod_database_code 8102463

loop_
_symmetry_equiv_pos_as_xyz
'x, y, z'
'-x+1/2, -y+1/2, z+1/2'
'-x, y, -z+1/2'
'x+1/2, -y+1/2, -z'
'-x, -y, -z'
'x-1/2, y-1/2, -z-1/2'
'x, -y, z-1/2'
'-x-1/2, y-1/2, z'

loop_
_atom_site_label
_atom_site_type_symbol
_atom_site_fract_x
_atom_site_fract_y
_atom_site_fract_z
_atom_site_U_iso_or_equiv
_atom_site_adp_type
_atom_site_occupancy
_atom_site_symmetry_multiplicity
_atom_site_calc_flag
_atom_site_refinement_flags
_atom_site_disorder_assembly
_atom_site_disorder_group
N1 N 0.21083(5) 0.75383(9) 0.69435(4) 0.02548(19) Uani 1 1 d . . .
N2 N 0.29864(5) 0.63766(9) 0.75368(4) 0.02557(19) Uani 1 1 d . . .
N3 N 0.56063(5) 0.69904(10) 0.53833(4) 0.0264(2) Uani 1 1 d . . .
N4 N 0.51260(4) 0.50962(9) 0.59573(4) 0.02280(18) Uani 1 1 d . . .
N5 N 0.39646(4) 0.70429(9) 0.64215(4) 0.02352(19) Uani 1 1 d . . .
C1 C 0.57616(5) 0.45860(11) 0.56602(5) 0.0235(2) Uani 1 1 d . . .
C2 C 0.61039(6) 0.32219(12) 0.56872(5) 0.0280(2) Uani 1 1 d . . .
H2 H 0.5903 0.2435 0.5938 0.034 Uiso 1 1 calc R . .
C3 C 0.67513(6) 0.30704(13) 0.53299(5) 0.0313(2) Uani 1 1 d . . .
H3 H 0.7007 0.2162 0.5341 0.038 Uiso 1 1 calc R . .
C4 C 0.70389(6) 0.42291(13) 0.49518(5) 0.0328(2) Uani 1 1 d . . .
H4 H 0.7479 0.4079 0.4704 0.039 Uiso 1 1 calc R . .
C5 C 0.66996(6) 0.55851(13) 0.49294(5) 0.0307(2) Uani 1 1 d . . .
H5 H 0.6899 0.6363 0.4672 0.037 Uiso 1 1 calc R . .
C6 C 0.60513(5) 0.57730(11) 0.53003(5) 0.0251(2) Uani 1 1 d . . .
C7 C 0.50647(5) 0.65498(11) 0.57779(5) 0.0231(2) Uani 1 1 d . . .
C8 C 0.44618(5) 0.75343(11) 0.59814(5) 0.0240(2) Uani 1 1 d . . .
C9 C 0.44221(6) 0.89323(12) 0.56996(5) 0.0304(2) Uani 1 1 d . . .
H9 H 0.4798 0.9271 0.5408 0.037 Uiso 1 1 calc R . .
C10 C 0.38265(6) 0.98134(11) 0.58521(6) 0.0316(2) Uani 1 1 d . . .
H10 H 0.3788 1.0770 0.5669 0.038 Uiso 1 1 calc R . .
C11 C 0.32849(6) 0.92850(11) 0.62765(5) 0.0273(2) Uani 1 1 d . . .
H11 H 0.2857 0.9848 0.6370 0.033 Uiso 1 1 calc R . .
C12 C 0.33840(5) 0.79094(11) 0.65613(5) 0.0237(2) Uani 1 1 d . . .
C13 C 0.28232(5) 0.73058(11) 0.70182(5) 0.0235(2) Uani 1 1 d . . .
C14 C 0.17814(6) 0.66899(11) 0.74353(5) 0.0254(2) Uani 1 1 d . . .
C15 C 0.10364(6) 0.64107(12) 0.75650(5) 0.0306(2) Uani 1 1 d . . .
H15 H 0.0660 0.6883 0.7316 0.037 Uiso 1 1 calc R . .
C16 C 0.08643(6) 0.54250(13) 0.80668(6) 0.0342(3) Uani 1 1 d . . .
H16 H 0.0362 0.5207 0.8155 0.041 Uiso 1 1 calc R . .
C17 C 0.14137(7) 0.47412(12) 0.84473(6) 0.0344(3) Uani 1 1 d . . .
H17 H 0.1275 0.4089 0.8794 0.041 Uiso 1 1 calc R . .
C18 C 0.21541(6) 0.49968(12) 0.83272(5) 0.0316(2) Uani 1 1 d . . .
H18 H 0.2529 0.4537 0.8584 0.038 Uiso 1 1 calc R . .
C19 C 0.23224(6) 0.59643(11) 0.78103(5) 0.0257(2) Uani 1 1 d . . .
C20 C 0.36981(6) 0.59828(14) 0.78204(5) 0.0336(3) Uani 1 1 d . . .
H20A H 0.4087 0.6563 0.7607 0.040 Uiso 1 1 calc R . .
H20B H 0.3792 0.4938 0.7745 0.040 Uiso 1 1 calc R . .
H20C H 0.3695 0.6182 0.8300 0.040 Uiso 1 1 calc R . .
C21 C 0.46466(6) 0.41527(11) 0.63546(5) 0.0293(2) Uani 1 1 d . . .
H21A H 0.4677 0.3145 0.6188 0.035 Uiso 1 1 calc R . .
H21B H 0.4137 0.4500 0.6321 0.035 Uiso 1 1 calc R . .
H21C H 0.4804 0.4179 0.6822 0.035 Uiso 1 1 calc R . .

loop_
_atom_site_aniso_label
_atom_site_aniso_U_11
_atom_site_aniso_U_22
_atom_site_aniso_U_33
_atom_site_aniso_U_23
_atom_site_aniso_U_13
_atom_site_aniso_U_12
N1 0.0278(4) 0.0247(4) 0.0240(4) 0.0002(3) -0.0032(3) 0.0025(3)
N2 0.0283(4) 0.0280(4) 0.0205(4) 0.0018(3) -0.0031(3) 0.0049(3)
N3 0.0258(4) 0.0280(4) 0.0255(4) 0.0035(3) -0.0027(3) -0.0059(3)
N4 0.0242(4) 0.0234(4) 0.0208(4) 0.0015(3) -0.0004(3) -0.0035(3)
N5 0.0256(4) 0.0236(4) 0.0214(4) 0.0011(3) -0.0042(3) -0.0011(3)
C1 0.0246(4) 0.0284(5) 0.0175(4) -0.0018(4) -0.0016(3) -0.0052(4)
C2 0.0330(5) 0.0274(5) 0.0236(5) -0.0008(4) 0.0014(4) -0.0025(4)
C3 0.0327(5) 0.0337(6) 0.0274(5) -0.0041(4) 0.0001(4) 0.0015(4)
C4 0.0269(5) 0.0436(6) 0.0278(5) -0.0031(4) 0.0026(4) -0.0032(4)
C5 0.0270(5) 0.0387(6) 0.0265(5) 0.0032(4) 0.0007(4) -0.0087(4)
C6 0.0253(5) 0.0294(5) 0.0206(4) 0.0005(4) -0.0039(4) -0.0069(4)
C7 0.0246(4) 0.0242(5) 0.0206(4) 0.0025(4) -0.0052(3) -0.0053(4)
C8 0.0248(5) 0.0247(5) 0.0224(4) 0.0017(4) -0.0064(4) -0.0045(4)
C9 0.0316(5) 0.0279(5) 0.0319(5) 0.0076(4) -0.0037(4) -0.0059(4)
C10 0.0382(6) 0.0218(5) 0.0347(6) 0.0061(4) -0.0090(4) -0.0019(4)
C11 0.0322(5) 0.0232(5) 0.0265(5) -0.0016(4) -0.0085(4) 0.0016(4)
C12 0.0271(5) 0.0234(5) 0.0205(4) -0.0017(4) -0.0068(4) -0.0006(4)
C13 0.0291(5) 0.0214(4) 0.0201(4) -0.0015(4) -0.0045(4) 0.0029(4)
C14 0.0308(5) 0.0237(5) 0.0218(4) -0.0017(4) -0.0010(4) 0.0039(4)
C15 0.0297(5) 0.0325(5) 0.0295(5) -0.0003(4) -0.0006(4) 0.0043(4)
C16 0.0346(6) 0.0351(6) 0.0328(6) -0.0019(5) 0.0069(4) 0.0004(5)
C17 0.0456(6) 0.0296(5) 0.0281(5) 0.0022(4) 0.0074(5) 0.0023(5)
C18 0.0403(6) 0.0302(5) 0.0243(5) 0.0028(4) 0.0008(4) 0.0080(5)
C19 0.0301(5) 0.0258(5) 0.0211(4) -0.0024(4) -0.0004(4) 0.0040(4)
C20 0.0311(5) 0.0436(6) 0.0260(5) 0.0062(5) -0.0061(4) 0.0077(5)
C21 0.0326(5) 0.0250(5) 0.0304(5) 0.0057(4) 0.0063(4) -0.0033(4)

loop_
_atom_type_symbol
_atom_type_description
_atom_type_scat_dispersion_real
_atom_type_scat_dispersion_imag
_atom_type_scat_source
C C 0.0033 0.0016 'International Tables Vol C Tables 4.2.6.8 and 6.1.1.4'
H H 0.0000 0.0000 'International Tables Vol C Tables 4.2.6.8 and 6.1.1.4'
N N 0.0061 0.0033 'International Tables Vol C Tables 4.2.6.8 and 6.1.1.4'

loop_
_geom_angle_atom_site_label_1
_geom_angle_atom_site_label_2
_geom_angle_atom_site_label_3
_geom_angle
_geom_angle_site_symmetry_1
_geom_angle_site_symmetry_3
_geom_angle_publ_flag
C13 N1 C14 104.42(8) . . ?
C13 N2 C19 106.39(8) . . ?
C13 N2 C20 129.72(9) . . ?
C19 N2 C20 123.56(9) . . ?
C7 N3 C6 105.13(8) . . ?
C1 N4 C7 106.22(8) . . ?
C1 N4 C21 122.32(8) . . ?
C7 N4 C21 131.42(9) . . ?
C8 N5 C12 117.86(9) . . ?
N4 C1 C2 131.15(9) . . ?
N4 C1 C6 105.95(9) . . ?
C2 C1 C6 122.88(9) . . ?
C3 C2 C1 116.62(10) . . ?
C3 C2 H2 121.7 . . ?
C1 C2 H2 121.7 . . ?
C2 C3 C4 121.40(10) . . ?
C2 C3 H3 119.3 . . ?
C4 C3 H3 119.3 . . ?
C5 C4 C3 121.80(10) . . ?
C5 C4 H4 119.1 . . ?
C3 C4 H4 119.1 . . ?
C4 C5 C6 117.74(10) . . ?
C4 C5 H5 121.1 . . ?
C6 C5 H5 121.1 . . ?
N3 C6 C5 130.66(10) . . ?
N3 C6 C1 109.83(9) . . ?
C5 C6 C1 119.51(10) . . ?
N3 C7 N4 112.85(9) . . ?
N3 C7 C8 122.09(9) . . ?
N4 C7 C8 125.04(9) . . ?
N5 C8 C9 122.52(10) . . ?
N5 C8 C7 118.58(9) . . ?
C9 C8 C7 118.89(9) . . ?
C10 C9 C8 118.84(10) . . ?
C10 C9 H9 120.6 . . ?
C8 C9 H9 120.6 . . ?
C9 C10 C11 119.20(10) . . ?
C9 C10 H10 120.4 . . ?
C11 C10 H10 120.4 . . ?
C10 C11 C12 118.33(10) . . ?
C10 C11 H11 120.8 . . ?
C12 C11 H11 120.8 . . ?
N5 C12 C11 123.06(10) . . ?
N5 C12 C13 116.70(9) . . ?
C11 C12 C13 120.19(9) . . ?
N1 C13 N2 113.32(9) . . ?
N1 C13 C12 123.06(9) . . ?
N2 C13 C12 123.51(9) . . ?
N1 C14 C15 130.28(9) . . ?
N1 C14 C19 110.24(9) . . ?
C15 C14 C19 119.33(9) . . ?
C16 C15 C14 118.08(10) . . ?
C16 C15 H15 121.0 . . ?
C14 C15 H15 121.0 . . ?
C15 C16 C17 121.63(11) . . ?
C15 C16 H16 119.2 . . ?
C17 C16 H16 119.2 . . ?
C18 C17 C16 121.33(10) . . ?
C18 C17 H17 119.3 . . ?
C16 C17 H17 119.3 . . ?
C17 C18 C19 116.63(10) . . ?
C17 C18 H18 121.7 . . ?
C19 C18 H18 121.7 . . ?
N2 C19 C18 131.36(10) . . ?
N2 C19 C14 105.63(9) . . ?
C18 C19 C14 122.96(10) . . ?
N2 C20 H20A 109.5 . . ?
N2 C20 H20B 109.5 . . ?
H20A C20 H20B 109.5 . . ?
N2 C20 H20C 109.5 . . ?
H20A C20 H20C 109.5 . . ?
H20B C20 H20C 109.5 . . ?
N4 C21 H21A 109.5 . . ?
N4 C21 H21B 109.5 . . ?
H21A C21 H21B 109.5 . . ?
N4 C21 H21C 109.5 . . ?
H21A C21 H21C 109.5 . . ?
H21B C21 H21C 109.5 . . ?

loop_
_geom_bond_atom_site_label_1
_geom_bond_atom_site_label_2
_geom_bond_distance
_geom_bond_site_symmetry_2
_geom_bond_publ_flag
N1 C13 1.3228(12) . ?
N1 C14 1.3874(13) . ?
N2 C13 1.3746(12) . ?
N2 C19 1.3761(13) . ?
N2 C20 1.4562(13) . ?
N3 C7 1.3244(13) . ?
N3 C6 1.3836(14) . ?
N4 C1 1.3791(13) . ?
N4 C7 1.3793(12) . ?
N4 C21 1.4606(12) . ?
N5 C8 1.3396(13) . ?
N5 C12 1.3468(13) . ?
C1 C2 1.3924(15) . ?
C1 C6 1.4042(14) . ?
C2 C3 1.3830(15) . ?
C2 H2 0.9500 . ?
C3 C4 1.4023(16) . ?
C3 H3 0.9500 . ?
C4 C5 1.3830(17) . ?
C4 H4 0.9500 . ?
C5 C6 1.4024(15) . ?
C5 H5 0.9500 . ?
C7 C8 1.4732(14) . ?
C8 C9 1.3975(14) . ?
C9 C10 1.3812(16) . ?
C9 H9 0.9500 . ?
C10 C11 1.3868(16) . ?
C10 H10 0.9500 . ?
C11 C12 1.3912(14) . ?
C11 H11 0.9500 . ?
C12 C13 1.4761(14) . ?
C14 C15 1.3998(15) . ?
C14 C19 1.4029(14) . ?
C15 C16 1.3859(16) . ?
C15 H15 0.9500 . ?
C16 C17 1.4022(17) . ?
C16 H16 0.9500 . ?
C17 C18 1.3843(16) . ?
C17 H17 0.9500 . ?
C18 C19 1.3961(15) . ?
C18 H18 0.9500 . ?
C20 H20A 0.9800 . ?
C20 H20B 0.9800 . ?
C20 H20C 0.9800 . ?
C21 H21A 0.9800 . ?
C21 H21B 0.9800 . ?
C21 H21C 0.9800 . ?

loop_
_geom_torsion_atom_site_label_1
_geom_torsion_atom_site_label_2
_geom_torsion_atom_site_label_3
_geom_torsion_atom_site_label_4
_geom_torsion
_geom_torsion_site_symmetry_1
_geom_torsion_site_symmetry_2
_geom_torsion_site_symmetry_3
_geom_torsion_site_symmetry_4
_geom_torsion_publ_flag
C7 N4 C1 C2 177.73(10) . . . . ?
C21 N4 C1 C2 -4.05(16) . . . . ?
C7 N4 C1 C6 -0.98(10) . . . . ?
C21 N4 C1 C6 177.24(8) . . . . ?
N4 C1 C2 C3 -179.38(10) . . . . ?
C6 C1 C2 C3 -0.85(15) . . . . ?
C1 C2 C3 C4 -1.01(15) . . . . ?
C2 C3 C4 C5 1.45(17) . . . . ?
C3 C4 C5 C6 0.02(16) . . . . ?
C7 N3 C6 C5 179.33(10) . . . . ?
C7 N3 C6 C1 -0.25(11) . . . . ?
C4 C5 C6 N3 178.64(10) . . . . ?
C4 C5 C6 C1 -1.82(15) . . . . ?
N4 C1 C6 N3 0.78(11) . . . . ?
C2 C1 C6 N3 -178.06(9) . . . . ?
N4 C1 C6 C5 -178.85(9) . . . . ?
C2 C1 C6 C5 2.31(15) . . . . ?
C6 N3 C7 N4 -0.40(11) . . . . ?
C6 N3 C7 C8 -179.23(8) . . . . ?
C1 N4 C7 N3 0.90(11) . . . . ?
C21 N4 C7 N3 -177.10(9) . . . . ?
C1 N4 C7 C8 179.68(9) . . . . ?
C21 N4 C7 C8 1.69(16) . . . . ?
C12 N5 C8 C9 4.10(14) . . . . ?
C12 N5 C8 C7 -174.69(8) . . . . ?
N3 C7 C8 N5 -174.99(9) . . . . ?
N4 C7 C8 N5 6.33(14) . . . . ?
N3 C7 C8 C9 6.17(14) . . . . ?
N4 C7 C8 C9 -172.50(9) . . . . ?
N5 C8 C9 C10 -3.62(15) . . . . ?
C7 C8 C9 C10 175.17(9) . . . . ?
C8 C9 C10 C11 -0.30(16) . . . . ?
C9 C10 C11 C12 3.40(15) . . . . ?
C8 N5 C12 C11 -0.75(14) . . . . ?
C8 N5 C12 C13 176.61(8) . . . . ?
C10 C11 C12 N5 -2.99(15) . . . . ?
C10 C11 C12 C13 179.74(9) . . . . ?
C14 N1 C13 N2 -1.09(11) . . . . ?
C14 N1 C13 C12 175.11(9) . . . . ?
C19 N2 C13 N1 0.90(11) . . . . ?
C20 N2 C13 N1 -172.56(10) . . . . ?
C19 N2 C13 C12 -175.28(9) . . . . ?
C20 N2 C13 C12 11.26(16) . . . . ?
N5 C12 C13 N1 -142.29(10) . . . . ?
C11 C12 C13 N1 35.15(14) . . . . ?
N5 C12 C13 N2 33.52(13) . . . . ?
C11 C12 C13 N2 -149.04(9) . . . . ?
C13 N1 C14 C15 -174.54(11) . . . . ?
C13 N1 C14 C19 0.87(11) . . . . ?
N1 C14 C15 C16 175.45(10) . . . . ?
C19 C14 C15 C16 0.39(15) . . . . ?
C14 C15 C16 C17 1.31(16) . . . . ?
C15 C16 C17 C18 -1.52(17) . . . . ?
C16 C17 C18 C19 -0.05(16) . . . . ?
C13 N2 C19 C18 177.06(11) . . . . ?
C20 N2 C19 C18 -8.97(17) . . . . ?
C13 N2 C19 C14 -0.29(11) . . . . ?
C20 N2 C19 C14 173.67(9) . . . . ?
C17 C18 C19 N2 -175.17(10) . . . . ?
C17 C18 C19 C14 1.80(16) . . . . ?
N1 C14 C19 N2 -0.35(11) . . . . ?
C15 C14 C19 N2 175.63(9) . . . . ?
N1 C14 C19 C18 -177.99(9) . . . . ?
C15 C14 C19 C18 -2.01(15) . . . . ?

loop_
_cod_related_entry_id
_cod_related_entry_database
_cod_related_entry_code
1 ChemSpider 16029208
